data_7056032
loop_
_publ_author_name
'Kumar, Satyendra'
'Saleem, Fariha'
'Mishra, Manish Kumar'
'Singh, Ajai K.'

_publ_section_title
;
 Oxine based unsymmetrical (O&#x2212;, N, S/Se) pincer ligands and their
 palladium(ii) complexes: synthesis, structural aspects and applications
 as a catalyst in amine and copper-free Sonogashira coupling
;
_journal_issue 7
_journal_name_full 'New J. Chem.'
_journal_page_first 2745
_journal_paper_doi 10.1039/C7NJ00067G
_journal_volume 41
_journal_year 2017
_chemical_formula_moiety 'C16 H12 Cl N O Pd Se'
_chemical_formula_sum 'C16 H12 Cl N O Pd Se'
_chemical_formula_weight 455.08
_chemical_name_systematic
; 
 ? 
;
_space_group_IT_number 61
_symmetry_cell_setting orthorhombic
_symmetry_space_group_name_Hall '-P 2ac 2ab'
_symmetry_space_group_name_H-M 'P b c a'
_atom_sites_solution_hydrogens geom
_atom_sites_solution_primary direct
_atom_sites_solution_secondary difmap
_audit_block_doi 10.5517/ccdc.csd.cc1n4734
_audit_creation_method SHELXL-2016/6
_audit_update_record
;
2017-02-25 deposited with the CCDC.
2017-03-01 downloaded from the CCDC.
;
_cell_angle_alpha 90.00
_cell_angle_beta 90.00
_cell_angle_gamma 90.00
_cell_formula_units_Z 16
_cell_length_a 19.823(3)
_cell_length_b 15.375(2)
_cell_length_c 22.920(3)
_cell_measurement_reflns_used 6158
_cell_measurement_temperature 298(2)
_cell_measurement_theta_max 25.00
_cell_measurement_theta_min 2.24
_cell_volume 6985.5(17)
_computing_cell_refinement 'Bruker SMART'
_computing_data_collection 'Bruker SMART'
_computing_data_reduction 'Bruker SAINT'
_computing_molecular_graphics 'Bruker SHELXTL'
_computing_publication_material 'Bruker SHELXTL'
_computing_structure_refinement 'SHELXL-2016/6 (Sheldrick, 2016)'
_computing_structure_solution 'SHELXL-2016/6 (Sheldrick, 2016)'
_diffrn_ambient_temperature 298(2)
_diffrn_measured_fraction_theta_full 1.000
_diffrn_measured_fraction_theta_max 1.000
_diffrn_measurement_device_type 'CCD area detector'
_diffrn_measurement_method 'phi and omega scans'
_diffrn_radiation_monochromator graphite
_diffrn_radiation_source 'fine-focus sealed tube'
_diffrn_radiation_type MoK\a
_diffrn_radiation_wavelength 0.71073
_diffrn_reflns_av_R_equivalents 0.0461
_diffrn_reflns_av_unetI/netI 0.0300
_diffrn_reflns_limit_h_max 23
_diffrn_reflns_limit_h_min -23
_diffrn_reflns_limit_k_max 18
_diffrn_reflns_limit_k_min -18
_diffrn_reflns_limit_l_max 27
_diffrn_reflns_limit_l_min -27
_diffrn_reflns_number 64370
_diffrn_reflns_theta_full 25.00
_diffrn_reflns_theta_max 25.00
_diffrn_reflns_theta_min 1.78
_exptl_absorpt_coefficient_mu 3.296
_exptl_absorpt_correction_T_max 0.456
_exptl_absorpt_correction_T_min 0.291
_exptl_absorpt_correction_type multi-scan
_exptl_absorpt_process_details '(SADABS; Sheldrick, 1996)'
_exptl_crystal_colour yellow
_exptl_crystal_density_diffrn 1.731
_exptl_crystal_density_meas 1.732
_exptl_crystal_density_method 'not measured'
_exptl_crystal_description block
_exptl_crystal_F_000 3520.0
_exptl_crystal_size_max 0.36
_exptl_crystal_size_mid 0.26
_exptl_crystal_size_min 0.24
_platon_squeeze_details
;
Hexane is disordered and difficult to model 
;
_refine_diff_density_max 0.461
_refine_diff_density_min -0.271
_refine_diff_density_rms 0.091
_refine_ls_extinction_method none
_refine_ls_goodness_of_fit_ref 1.033
_refine_ls_hydrogen_treatment mixed
_refine_ls_matrix_type full
_refine_ls_number_parameters 379
_refine_ls_number_reflns 6155
_refine_ls_number_restraints 0
_refine_ls_restrained_S_all 1.033
_refine_ls_R_factor_all 0.0543
_refine_ls_R_factor_gt 0.0407
_refine_ls_shift/su_max 0.099
_refine_ls_shift/su_mean 0.014
_refine_ls_structure_factor_coef Fsqd
_refine_ls_weighting_details 'calc w=1/[\s^2^(Fo^2^)+(0.0608P)^2^+5.7801P] where P=(Fo^2^+2Fc^2^)/3'
_refine_ls_weighting_scheme calc
_refine_ls_wR_factor_gt 0.1049
_refine_ls_wR_factor_ref 0.1109
_reflns_number_gt 4970
_reflns_number_total 6155
_reflns_threshold_expression >2sigma(I)
_cod_data_source_file c7nj00067g2.cif
_cod_data_source_block complex2
_cod_depositor_comments
;
The following automatic conversions were performed:

'_symmetry_cell_setting' value 'Orthorhombic' changed to
'orthorhombic' according to
/home/data/users/saulius/crontab/automatic-downloads/rss-feeds/RSC/lib/dictionaries/cif_core.dic
dictionary named 'cif_core.dic' version 2.4.2 from 2011-04-26.

Automatic conversion script
Id: cif_fix_values 4973 2017-02-22 13:04:09Z antanas 

 Adding full bibliography for 7056031--7056033.cif.
;
_cod_original_sg_symbol_Hall '-P 2ac2ab'
_cod_original_sg_symbol_H-M Pbca
_cod_database_code 7056032
_shelx_shelxl_version_number 2016/6

loop_
_symmetry_equiv_pos_as_xyz
'x, y, z'
'-x+1/2, -y, z+1/2'
'-x, y+1/2, -z+1/2'
'x+1/2, -y+1/2, -z'
'-x, -y, -z'
'x-1/2, y, -z-1/2'
'x, -y-1/2, z-1/2'
'-x-1/2, y-1/2, z'

loop_
_atom_site_label
_atom_site_type_symbol
_atom_site_fract_x
_atom_site_fract_y
_atom_site_fract_z
_atom_site_U_iso_or_equiv
_atom_site_adp_type
_atom_site_occupancy
_atom_site_symmetry_multiplicity
_atom_site_calc_flag
_atom_site_refinement_flags
Pd1 Pd 0.23290(2) 0.85625(2) 0.340558(16) 0.05517(13) Uani 1 1 d .
Pd2 Pd 0.238614(19) 0.94288(2) 0.193128(16) 0.05483(13) Uani 1 1 d .
Se2 Se 0.18696(3) 0.80475(3) 0.18181(2) 0.06430(17) Uani 1 1 d .
Se1 Se 0.17831(3) 0.99291(3) 0.34297(2) 0.06791(17) Uani 1 1 d .
Cl1 Cl 0.13608(7) 0.77674(9) 0.32592(6) 0.0707(4) Uani 1 1 d .
Cl2 Cl 0.14075(7) 1.02263(10) 0.18439(8) 0.0851(4) Uani 1 1 d .
N1 N 0.3174(2) 0.9210(2) 0.35054(16) 0.0549(10) Uani 1 1 d .
N2 N 0.32391(19) 0.8781(2) 0.20053(16) 0.0533(9) Uani 1 1 d .
O1 O 0.29535(18) 0.7504(2) 0.34686(17) 0.0703(9) Uani 1 1 d .
O2 O 0.29969(18) 1.0498(2) 0.20006(17) 0.0680(9) Uani 1 1 d .
C1 C 0.3582(3) 0.7770(3) 0.3557(2) 0.0660(13) Uani 1 1 d .
C2 C 0.4130(3) 0.7216(4) 0.3625(3) 0.0894(19) Uani 1 1 d .
H2 H 0.4062 0.6618 0.3628 0.107 Uiso 1 1 calc R
C3 C 0.4774(3) 0.7542(5) 0.3689(3) 0.101(2) Uani 1 1 d .
H3 H 0.5130 0.7154 0.3732 0.121 Uiso 1 1 calc R
C4 C 0.4909(3) 0.8426(4) 0.3691(3) 0.0917(19) Uani 1 1 d .
H4 H 0.5349 0.8627 0.3734 0.110 Uiso 1 1 calc R
C5 C 0.4377(3) 0.9008(3) 0.3629(2) 0.0703(14) Uani 1 1 d .
C6 C 0.4444(3) 0.9937(4) 0.3621(3) 0.0781(16) Uani 1 1 d .
H6 H 0.4867 1.0194 0.3654 0.094 Uiso 1 1 calc R
C7 C 0.3882(3) 1.0436(3) 0.3565(2) 0.0750(16) Uani 1 1 d .
H7 H 0.3926 1.1038 0.3565 0.090 Uiso 1 1 calc R
C8 C 0.3232(3) 1.0064(3) 0.3506(2) 0.0607(13) Uani 1 1 d .
C9 C 0.3723(3) 0.8672(3) 0.3565(2) 0.0592(12) Uani 1 1 d .
C10 C 0.2618(3) 1.0608(4) 0.3390(3) 0.0772(16) Uani 1 1 d .
H10A H 0.2656 1.0868 0.3006 0.093 Uiso 1 1 calc R
H10B H 0.2597 1.1075 0.3674 0.093 Uiso 1 1 calc R
C11 C 0.1573(3) 0.9946(4) 0.4253(3) 0.0778(16) Uani 1 1 d .
C12 C 0.1978(6) 1.0255(7) 0.4658(4) 0.170(5) Uani 1 1 d .
H12 H 0.2393 1.0489 0.4554 0.205 Uiso 1 1 calc R
C13 C 0.1784(8) 1.0230(10) 0.5246(5) 0.226(8) Uani 1 1 d .
H13 H 0.2075 1.0435 0.5533 0.271 Uiso 1 1 calc R
C14 C 0.1180(8) 0.9911(10) 0.5395(4) 0.193(6) Uani 1 1 d .
H14 H 0.1025 0.9962 0.5777 0.231 Uiso 1 1 calc R
C15 C 0.0788(6) 0.9505(8) 0.4979(5) 0.165(4) Uani 1 1 d .
H15 H 0.0394 0.9219 0.5087 0.198 Uiso 1 1 calc R
C16 C 0.0984(5) 0.9528(6) 0.4401(3) 0.120(3) Uani 1 1 d .
H16 H 0.0722 0.9263 0.4115 0.144 Uiso 1 1 calc R
C17 C 0.3635(3) 1.0245(3) 0.2047(2) 0.0593(12) Uani 1 1 d .
C18 C 0.4179(3) 1.0803(4) 0.2095(2) 0.0725(15) Uani 1 1 d .
H18 H 0.4109 1.1401 0.2091 0.087 Uiso 1 1 calc R
C19 C 0.4829(3) 1.0473(4) 0.2149(3) 0.0824(17) Uani 1 1 d .
H19 H 0.5183 1.0867 0.2183 0.099 Uiso 1 1 calc R
C20 C 0.4979(3) 0.9605(4) 0.2154(3) 0.0773(16) Uani 1 1 d .
H20 H 0.5422 0.9415 0.2189 0.093 Uiso 1 1 calc R
C21 C 0.4446(3) 0.9008(3) 0.2103(2) 0.0671(13) Uani 1 1 d .
C22 C 0.4508(3) 0.8086(4) 0.2114(3) 0.0851(17) Uani 1 1 d .
H22 H 0.4933 0.7834 0.2146 0.102 Uiso 1 1 calc R
C23 C 0.3954(3) 0.7572(4) 0.2079(3) 0.0830(17) Uani 1 1 d .
H23 H 0.4006 0.6971 0.2089 0.100 Uiso 1 1 calc R
C24 C 0.3308(3) 0.7924(3) 0.2026(2) 0.0614(13) Uani 1 1 d .
C25 C 0.3786(2) 0.9333(3) 0.2045(2) 0.0571(12) Uani 1 1 d .
C26 C 0.2683(3) 0.7385(3) 0.2032(3) 0.0724(15) Uani 1 1 d .
H26A H 0.2622 0.7142 0.2418 0.087 Uiso 1 1 calc R
H26B H 0.2737 0.6906 0.1761 0.087 Uiso 1 1 calc R
C27 C 0.1890(3) 0.7948(4) 0.0975(3) 0.0826(18) Uani 1 1 d .
C28 C 0.1654(4) 0.8644(5) 0.0650(3) 0.104(2) Uani 1 1 d .
H28 H 0.1543 0.9165 0.0833 0.124 Uiso 1 1 calc R
C29 C 0.1584(5) 0.8559(7) 0.0060(4) 0.129(3) Uani 1 1 d .
H29 H 0.1402 0.9010 -0.0160 0.154 Uiso 1 1 calc R
C30 C 0.1779(6) 0.7820(9) -0.0199(4) 0.152(4) Uani 1 1 d .
H30 H 0.1748 0.7774 -0.0602 0.182 Uiso 1 1 calc R
C31 C 0.2016(9) 0.7154(8) 0.0104(5) 0.204(7) Uani 1 1 d .
H31 H 0.2166 0.6656 -0.0086 0.245 Uiso 1 1 calc R
C32 C 0.2038(6) 0.7209(6) 0.0718(4) 0.174(5) Uani 1 1 d .
H32 H 0.2157 0.6726 0.0939 0.209 Uiso 1 1 calc R

loop_
_atom_site_aniso_label
_atom_site_aniso_U_11
_atom_site_aniso_U_22
_atom_site_aniso_U_33
_atom_site_aniso_U_23
_atom_site_aniso_U_13
_atom_site_aniso_U_12
Pd1 0.0652(3) 0.0450(2) 0.0552(2) -0.00103(16) 0.00276(17) 0.00141(16)
Pd2 0.0577(2) 0.0507(2) 0.0561(2) -0.00171(16) -0.00269(17) -0.00551(17)
Se2 0.0694(3) 0.0633(3) 0.0601(3) 0.0004(2) 0.0020(2) -0.0183(3)
Se1 0.0815(4) 0.0573(3) 0.0650(3) 0.0003(2) -0.0053(3) 0.0151(3)
Cl1 0.0664(8) 0.0649(8) 0.0807(9) 0.0051(7) -0.0063(7) -0.0047(6)
Cl2 0.0623(8) 0.0723(9) 0.1208(13) 0.0006(8) -0.0110(8) 0.0040(7)
N1 0.069(3) 0.045(2) 0.050(2) -0.0058(17) 0.0108(19) -0.0010(19)
N2 0.062(2) 0.045(2) 0.053(2) -0.0028(17) 0.0054(18) -0.0034(18)
O1 0.066(2) 0.0444(18) 0.100(3) -0.0039(18) 0.001(2) 0.0046(17)
O2 0.064(2) 0.0473(19) 0.093(3) -0.0072(17) -0.0032(19) -0.0019(17)
C1 0.066(3) 0.052(3) 0.080(4) -0.006(3) 0.004(3) 0.006(3)
C2 0.077(4) 0.058(3) 0.134(6) -0.013(3) 0.006(4) 0.004(3)
C3 0.080(4) 0.087(5) 0.135(6) -0.011(4) -0.006(4) 0.020(4)
C4 0.070(4) 0.088(5) 0.116(5) -0.009(4) -0.003(4) 0.007(3)
C5 0.069(3) 0.066(3) 0.076(3) -0.011(3) 0.007(3) -0.003(3)
C6 0.076(4) 0.071(4) 0.087(4) -0.014(3) 0.002(3) -0.018(3)
C7 0.106(5) 0.047(3) 0.072(4) -0.007(3) 0.006(3) -0.013(3)
C8 0.089(4) 0.044(3) 0.049(3) -0.003(2) 0.006(2) 0.000(3)
C9 0.066(3) 0.052(3) 0.060(3) -0.004(2) 0.007(2) 0.003(2)
C10 0.110(5) 0.048(3) 0.074(4) 0.004(3) 0.003(3) 0.004(3)
C11 0.078(4) 0.085(4) 0.070(4) -0.015(3) 0.006(3) 0.013(3)
C12 0.192(10) 0.227(12) 0.093(6) -0.070(7) 0.037(6) -0.103(9)
C13 0.285(17) 0.288(17) 0.103(8) -0.066(9) 0.048(9) -0.176(15)
C14 0.223(14) 0.276(16) 0.079(6) -0.051(8) 0.041(8) -0.006(12)
C15 0.143(8) 0.231(12) 0.121(8) -0.013(8) 0.067(7) -0.012(8)
C16 0.124(7) 0.151(7) 0.084(5) -0.011(5) 0.012(5) -0.007(6)
C17 0.066(3) 0.055(3) 0.057(3) -0.003(2) 0.003(2) -0.005(2)
C18 0.076(4) 0.062(3) 0.079(4) -0.003(3) 0.005(3) -0.017(3)
C19 0.061(4) 0.094(5) 0.092(4) -0.006(3) 0.004(3) -0.021(3)
C20 0.051(3) 0.083(4) 0.098(4) 0.001(3) 0.011(3) -0.007(3)
C21 0.067(3) 0.067(3) 0.068(3) 0.001(3) 0.013(3) 0.004(3)
C22 0.067(4) 0.079(4) 0.110(5) 0.006(3) 0.008(3) 0.011(3)
C23 0.089(4) 0.057(3) 0.104(5) 0.003(3) 0.012(4) 0.010(3)
C24 0.070(3) 0.050(3) 0.063(3) 0.001(2) 0.006(3) 0.004(2)
C25 0.059(3) 0.061(3) 0.051(3) 0.003(2) 0.006(2) -0.007(2)
C26 0.085(4) 0.047(3) 0.085(4) -0.001(3) 0.005(3) -0.004(3)
C27 0.089(4) 0.094(4) 0.065(3) -0.012(3) -0.001(3) -0.046(4)
C28 0.120(6) 0.122(6) 0.069(4) 0.006(4) -0.004(4) -0.006(5)
C29 0.145(7) 0.168(9) 0.073(5) 0.010(6) -0.011(5) -0.034(7)
C30 0.195(11) 0.186(11) 0.075(6) -0.030(7) -0.005(6) -0.064(9)
C31 0.38(2) 0.132(9) 0.104(8) -0.063(7) -0.023(10) -0.022(11)
C32 0.315(15) 0.109(7) 0.097(6) -0.047(5) -0.010(8) -0.038(8)

loop_
_atom_type_symbol
_atom_type_description
_atom_type_scat_dispersion_real
_atom_type_scat_dispersion_imag
_atom_type_scat_source
C C 0.0033 0.0016 'International Tables Vol C Tables 4.2.6.8 and 6.1.1.4'
H H 0.0000 0.0000 'International Tables Vol C Tables 4.2.6.8 and 6.1.1.4'
N N 0.0061 0.0033 'International Tables Vol C Tables 4.2.6.8 and 6.1.1.4'
O O 0.0106 0.0060 'International Tables Vol C Tables 4.2.6.8 and 6.1.1.4'
Cl Cl 0.1484 0.1585 'International Tables Vol C Tables 4.2.6.8 and 6.1.1.4'
Se Se -0.0929 2.2259 'International Tables Vol C Tables 4.2.6.8 and 6.1.1.4'
Pd Pd -0.9988 1.0072 'International Tables Vol C Tables 4.2.6.8 and 6.1.1.4'

loop_
_geom_angle_atom_site_label_1
_geom_angle_atom_site_label_2
_geom_angle_atom_site_label_3
_geom_angle
N1 Pd1 O1 83.03(15)
N1 Pd1 Cl1 177.56(11)
O1 Pd1 Cl1 95.30(11)
N1 Pd1 Se1 86.41(11)
O1 Pd1 Se1 168.63(11)
Cl1 Pd1 Se1 95.38(4)
N2 Pd2 O2 83.76(14)
N2 Pd2 Cl2 178.19(11)
O2 Pd2 Cl2 94.44(11)
N2 Pd2 Se2 85.84(11)
O2 Pd2 Se2 169.25(10)
Cl2 Pd2 Se2 95.94(4)
C27 Se2 C26 100.9(3)
C27 Se2 Pd2 99.80(17)
C26 Se2 Pd2 94.73(16)
C11 Se1 C10 102.7(3)
C11 Se1 Pd1 97.66(17)
C10 Se1 Pd1 94.92(17)
C8 N1 C9 122.1(5)
C8 N1 Pd1 125.4(4)
C9 N1 Pd1 112.5(3)
C24 N2 C25 121.8(4)
C24 N2 Pd2 126.4(3)
C25 N2 Pd2 111.7(3)
C1 O1 Pd1 109.5(3)
C17 O2 Pd2 109.5(3)
O1 C1 C2 124.2(5)
O1 C1 C9 119.3(5)
C2 C1 C9 116.5(5)
C3 C2 C1 120.8(6)
C3 C2 H2 119.6
C1 C2 H2 119.6
C2 C3 C4 122.5(6)
C2 C3 H3 118.8
C4 C3 H3 118.8
C3 C4 C5 118.9(6)
C3 C4 H4 120.5
C5 C4 H4 120.5
C4 C5 C9 118.4(5)
C4 C5 C6 124.9(6)
C9 C5 C6 116.7(5)
C7 C6 C5 119.2(5)
C7 C6 H6 120.4
C5 C6 H6 120.4
C6 C7 C8 121.7(5)
C6 C7 H7 119.1
C8 C7 H7 119.1
N1 C8 C7 118.8(5)
N1 C8 C10 118.9(5)
C7 C8 C10 122.0(5)
N1 C9 C5 121.4(4)
N1 C9 C1 115.7(5)
C5 C9 C1 122.9(5)
C8 C10 Se1 112.4(4)
C8 C10 H10A 109.1
Se1 C10 H10A 109.1
C8 C10 H10B 109.1
Se1 C10 H10B 109.1
H10A C10 H10B 107.9
C12 C11 C16 120.9(7)
C12 C11 Se1 124.2(6)
C16 C11 Se1 114.6(5)
C11 C12 C13 120.0(9)
C11 C12 H12 120.0
C13 C12 H12 120.0
C14 C13 C12 120.0(11)
C14 C13 H13 120.0
C12 C13 H13 120.0
C13 C14 C15 119.6(9)
C13 C14 H14 120.2
C15 C14 H14 120.2
C14 C15 C16 119.6(10)
C14 C15 H15 120.2
C16 C15 H15 120.2
C11 C16 C15 119.1(9)
C11 C16 H16 120.4
C15 C16 H16 120.4
O2 C17 C18 124.5(5)
O2 C17 C25 119.0(4)
C18 C17 C25 116.4(5)
C17 C18 C19 120.2(5)
C17 C18 H18 119.9
C19 C18 H18 119.9
C20 C19 C18 123.9(5)
C20 C19 H19 118.0
C18 C19 H19 118.1
C19 C20 C21 118.2(5)
C19 C20 H20 120.9
C21 C20 H20 120.9
C20 C21 C25 118.4(5)
C20 C21 C22 125.8(5)
C25 C21 C22 115.8(5)
C23 C22 C21 120.7(6)
C23 C22 H22 119.6
C21 C22 H22 119.6
C22 C23 C24 121.5(5)
C22 C23 H23 119.3
C24 C23 H23 119.3
N2 C24 C23 118.9(5)
N2 C24 C26 117.9(5)
C23 C24 C26 123.2(5)
N2 C25 C21 121.3(4)
N2 C25 C17 115.9(4)
C21 C25 C17 122.7(5)
C24 C26 Se2 113.0(4)
C24 C26 H26A 109.0
Se2 C26 H26A 109.0
C24 C26 H26B 109.0
Se2 C26 H26B 109.0
H26A C26 H26B 107.8
C32 C27 C28 120.2(7)
C32 C27 Se2 121.3(7)
C28 C27 Se2 117.9(5)
C29 C28 C27 119.5(8)
C29 C28 H28 120.2
C27 C28 H28 120.2
C30 C29 C28 119.4(10)
C30 C29 H29 120.3
C28 C29 H29 120.3
C31 C30 C29 121.8(9)
C31 C30 H30 119.1
C29 C30 H30 119.1
C30 C31 C32 119.2(11)
C30 C31 H31 120.4
C32 C31 H31 120.4
C27 C32 C31 119.5(10)
C27 C32 H32 120.3
C31 C32 H32 120.2

loop_
_geom_bond_atom_site_label_1
_geom_bond_atom_site_label_2
_geom_bond_distance
Pd1 N1 1.962(4)
Pd1 O1 2.049(3)
Pd1 Cl1 2.3001(14)
Pd1 Se1 2.3641(7)
Pd2 N2 1.969(4)
Pd2 O2 2.048(3)
Pd2 Cl2 2.3037(15)
Pd2 Se2 2.3719(7)
Se2 C27 1.939(6)
Se2 C26 1.968(6)
Se1 C11 1.933(6)
Se1 C10 1.958(6)
N1 C8 1.318(6)
N1 C9 1.372(6)
N2 C24 1.327(6)
N2 C25 1.380(6)
O1 C1 1.326(6)
O2 C17 1.328(6)
C1 C2 1.390(8)
C1 C9 1.415(7)
C2 C3 1.379(9)
C2 H2 0.9300
C3 C4 1.386(9)
C3 H3 0.9300
C4 C5 1.391(8)
C4 H4 0.9300
C5 C9 1.404(7)
C5 C6 1.434(7)
C6 C7 1.358(8)
C6 H6 0.9300
C7 C8 1.416(8)
C7 H7 0.9300
C8 C10 1.502(8)
C10 H10A 0.9700
C10 H10B 0.9700
C11 C12 1.316(10)
C11 C16 1.374(10)
C12 C13 1.403(13)
C12 H12 0.9300
C13 C14 1.338(15)
C13 H13 0.9300
C14 C15 1.379(15)
C14 H14 0.9300
C15 C16 1.382(11)
C15 H15 0.9300
C16 H16 0.9300
C17 C18 1.382(7)
C17 C25 1.433(7)
C18 C19 1.390(8)
C18 H18 0.9300
C19 C20 1.368(8)
C19 H19 0.9300
C20 C21 1.404(7)
C20 H20 0.9300
C21 C25 1.406(7)
C21 C22 1.423(7)
C22 C23 1.356(8)
C22 H22 0.9300
C23 C24 1.396(8)
C23 H23 0.9300
C24 C26 1.490(7)
C26 H26A 0.9700
C26 H26B 0.9700
C27 C32 1.313(10)
C27 C28 1.384(9)
C28 C29 1.366(10)
C28 H28 0.9300
C29 C30 1.339(14)
C29 H29 0.9300
C30 C31 1.322(14)
C30 H30 0.9300
C31 C32 1.410(13)
C31 H31 0.9300
C32 H32 0.9300

loop_
_geom_torsion_atom_site_label_1
_geom_torsion_atom_site_label_2
_geom_torsion_atom_site_label_3
_geom_torsion_atom_site_label_4
_geom_torsion
N2 Pd2 Se2 C27 -92.4(2)
O2 Pd2 Se2 C27 -77.6(6)
Cl2 Pd2 Se2 C27 87.4(2)
N2 Pd2 Se2 C26 9.6(2)
O2 Pd2 Se2 C26 24.3(6)
Cl2 Pd2 Se2 C26 -170.64(18)
N1 Pd1 Se1 C11 -94.2(2)
O1 Pd1 Se1 C11 -72.5(6)
Cl1 Pd1 Se1 C11 87.5(2)
N1 Pd1 Se1 C10 9.4(2)
O1 Pd1 Se1 C10 31.1(6)
Cl1 Pd1 Se1 C10 -168.91(18)
O1 Pd1 N1 C8 178.5(4)
Cl1 Pd1 N1 C8 131(3)
Se1 Pd1 N1 C8 -5.7(4)
O1 Pd1 N1 C9 -0.1(3)
Cl1 Pd1 N1 C9 -47(3)
Se1 Pd1 N1 C9 175.7(3)
O2 Pd2 N2 C24 177.1(4)
Cl2 Pd2 N2 C24 -178(100)
Se2 Pd2 N2 C24 -5.6(4)
O2 Pd2 N2 C25 -1.8(3)
Cl2 Pd2 N2 C25 4(4)
Se2 Pd2 N2 C25 175.4(3)
N1 Pd1 O1 C1 1.6(4)
Cl1 Pd1 O1 C1 179.8(3)
Se1 Pd1 O1 C1 -20.2(8)
N2 Pd2 O2 C17 1.2(3)
Cl2 Pd2 O2 C17 -178.7(3)
Se2 Pd2 O2 C17 -13.6(8)
Pd1 O1 C1 C2 179.3(5)
Pd1 O1 C1 C9 -2.9(6)
O1 C1 C2 C3 177.0(6)
C9 C1 C2 C3 -0.8(10)
C1 C2 C3 C4 0.3(12)
C2 C3 C4 C5 0.2(11)
C3 C4 C5 C9 -0.1(9)
C3 C4 C5 C6 -179.7(6)
C4 C5 C6 C7 -179.1(6)
C9 C5 C6 C7 1.2(8)
C5 C6 C7 C8 -0.8(9)
C9 N1 C8 C7 0.5(7)
Pd1 N1 C8 C7 -178.0(4)
C9 N1 C8 C10 175.1(4)
Pd1 N1 C8 C10 -3.5(6)
C6 C7 C8 N1 -0.1(8)
C6 C7 C8 C10 -174.4(5)
C8 N1 C9 C5 0.0(7)
Pd1 N1 C9 C5 178.7(4)
C8 N1 C9 C1 179.9(4)
Pd1 N1 C9 C1 -1.4(5)
C4 C5 C9 N1 179.5(5)
C6 C5 C9 N1 -0.8(8)
C4 C5 C9 C1 -0.5(8)
C6 C5 C9 C1 179.2(5)
O1 C1 C9 N1 3.0(7)
C2 C1 C9 N1 -179.1(5)
O1 C1 C9 C5 -177.0(5)
C2 C1 C9 C5 0.9(8)
N1 C8 C10 Se1 12.9(6)
C7 C8 C10 Se1 -172.7(4)
C11 Se1 C10 C8 85.3(4)
Pd1 Se1 C10 C8 -13.7(4)
C10 Se1 C11 C12 -8.0(9)
Pd1 Se1 C11 C12 88.8(8)
C10 Se1 C11 C16 178.1(5)
Pd1 Se1 C11 C16 -85.1(5)
C16 C11 C12 C13 -5.8(17)
Se1 C11 C12 C13 -179.3(10)
C11 C12 C13 C14 -2(2)
C12 C13 C14 C15 8(3)
C13 C14 C15 C16 -8(2)
C12 C11 C16 C15 6.1(14)
Se1 C11 C16 C15 -179.8(7)
C14 C15 C16 C11 0.8(17)
Pd2 O2 C17 C18 179.2(4)
Pd2 O2 C17 C25 -0.3(6)
O2 C17 C18 C19 179.2(5)
C25 C17 C18 C19 -1.2(8)
C17 C18 C19 C20 0.6(10)
C18 C19 C20 C21 -0.2(10)
C19 C20 C21 C25 0.6(8)
C19 C20 C21 C22 -178.4(6)
C20 C21 C22 C23 178.1(6)
C25 C21 C22 C23 -0.9(9)
C21 C22 C23 C24 0.4(10)
C25 N2 C24 C23 -1.3(8)
Pd2 N2 C24 C23 179.9(4)
C25 N2 C24 C26 174.8(4)
Pd2 N2 C24 C26 -4.0(7)
C22 C23 C24 N2 0.7(9)
C22 C23 C24 C26 -175.2(6)
C24 N2 C25 C21 0.7(7)
Pd2 N2 C25 C21 179.7(4)
C24 N2 C25 C17 -176.8(4)
Pd2 N2 C25 C17 2.2(5)
C20 C21 C25 N2 -178.7(5)
C22 C21 C25 N2 0.4(8)
C20 C21 C25 C17 -1.3(8)
C22 C21 C25 C17 177.8(5)
O2 C17 C25 N2 -1.3(7)
C18 C17 C25 N2 179.2(4)
O2 C17 C25 C21 -178.8(5)
C18 C17 C25 C21 1.7(7)
N2 C24 C26 Se2 13.8(7)
C23 C24 C26 Se2 -170.3(5)
C27 Se2 C26 C24 86.4(4)
Pd2 Se2 C26 C24 -14.5(4)
C26 Se2 C27 C32 42.5(8)
Pd2 Se2 C27 C32 139.3(7)
C26 Se2 C27 C28 -146.3(5)
Pd2 Se2 C27 C28 -49.4(5)
C32 C27 C28 C29 -0.8(12)
Se2 C27 C28 C29 -172.1(6)
C27 C28 C29 C30 -3.5(13)
C28 C29 C30 C31 2.6(19)
C29 C30 C31 C32 3(2)
C28 C27 C32 C31 5.9(16)
Se2 C27 C32 C31 176.9(10)
C30 C31 C32 C27 -7(2)

loop_
_platon_squeeze_void_nr
_platon_squeeze_void_average_x
_platon_squeeze_void_average_y
_platon_squeeze_void_average_z
_platon_squeeze_void_volume
_platon_squeeze_void_count_electrons
_platon_squeeze_void_content
1 0.000 0.000 0.000 318 111 hexane
2 0.500 0.000 0.500 318 111 'hexane '
3 0.000 0.500 0.500 318 111 'hexane '
4 0.500 0.500 1.000 318 111 'hexane '
